data_7206965
loop_
_publ_author_name
'Gao, Jiabin'
'Bhadbhade, Mohan M.'
'Bishop, Roger'

_publ_section_title
;
 Different crystal forms of a rich hydrogen bond acceptor compound
 resulting from alternative C--H&#x22EF;O and orthogonal
 C&#xE001;O&#x22EF;C&#xE001;O molecular interaction patterns
;
_journal_issue 1
_journal_name_full CrystEngComm
_journal_page_first 138
_journal_paper_doi 10.1039/c1ce05728f
_journal_volume 14
_journal_year 2012
_chemical_formula_sum 'C19 H23.5 O10.5'
_chemical_formula_weight 419.88
_chemical_name_systematic
;
?
;
_space_group_IT_number 14
_symmetry_cell_setting monoclinic
_symmetry_space_group_name_Hall '-P 2ybc'
_symmetry_space_group_name_H-M 'P 1 21/c 1'
_atom_sites_solution_hydrogens geom
_atom_sites_solution_primary direct
_atom_sites_solution_secondary difmap
_audit_creation_method SHELXL-97
_cell_angle_alpha 90.00
_cell_angle_beta 98.021(3)
_cell_angle_gamma 90.00
_cell_formula_units_Z 4
_cell_length_a 11.3769(5)
_cell_length_b 8.3198(4)
_cell_length_c 21.4511(10)
_cell_measurement_reflns_used 4430
_cell_measurement_temperature 150(2)
_cell_measurement_theta_max 25.934
_cell_measurement_theta_min 2.813
_cell_volume 2010.56(16)
_computing_cell_refinement '<i>SAINT</i> (Bruker, 2007)'
_computing_data_collection '<i>APEX2</i> (Bruker, 2007)'
_computing_data_reduction '<i>SAINT</i> '
_computing_molecular_graphics '<i>SHELXTL-Plus</i> (Sheldrick, 2008)'
_computing_structure_refinement '<i>SHELXL-97</i> (Sheldrick, 2008)'
_computing_structure_solution '<i>SHELXS-97</i> (Sheldrick, 2008)'
_diffrn_ambient_temperature 150(2)
_diffrn_measured_fraction_theta_full 0.997
_diffrn_measured_fraction_theta_max 0.997
_diffrn_measurement_device_type 'Bruker Kappa APEXII CCD Diffractometer'
_diffrn_measurement_method '\f scans and \w scans with \k offsets'
_diffrn_radiation_monochromator graphite
_diffrn_radiation_source 'fine-focus sealed tube'
_diffrn_radiation_type MoK\a
_diffrn_radiation_wavelength 0.71073
_diffrn_reflns_av_R_equivalents 0.0536
_diffrn_reflns_av_sigmaI/netI 0.0522
_diffrn_reflns_limit_h_max 13
_diffrn_reflns_limit_h_min -13
_diffrn_reflns_limit_k_max 9
_diffrn_reflns_limit_k_min -9
_diffrn_reflns_limit_l_max 25
_diffrn_reflns_limit_l_min -22
_diffrn_reflns_number 14448
_diffrn_reflns_theta_full 25.00
_diffrn_reflns_theta_max 25.00
_diffrn_reflns_theta_min 3.04
_exptl_absorpt_coefficient_mu 0.114
_exptl_absorpt_correction_T_max 0.9889
_exptl_absorpt_correction_T_min 0.9508
_exptl_absorpt_correction_type multi-scan
_exptl_absorpt_process_details '<i>SADABS</i> (Bruker, 2001)'
_exptl_crystal_colour Colourless
_exptl_crystal_density_diffrn 1.387
_exptl_crystal_density_method 'not measured'
_exptl_crystal_description 'Long blocks'
_exptl_crystal_F_000 886
_exptl_crystal_size_max 0.45
_exptl_crystal_size_mid 0.12
_exptl_crystal_size_min 0.10
_refine_diff_density_max 0.552
_refine_diff_density_min -0.955
_refine_diff_density_rms 0.061
_refine_ls_extinction_method none
_refine_ls_goodness_of_fit_ref 1.031
_refine_ls_hydrogen_treatment mixed
_refine_ls_matrix_type full
_refine_ls_number_parameters 289
_refine_ls_number_reflns 3522
_refine_ls_number_restraints 52
_refine_ls_restrained_S_all 1.046
_refine_ls_R_factor_all 0.0830
_refine_ls_R_factor_gt 0.0588
_refine_ls_shift/su_max 0.000
_refine_ls_shift/su_mean 0.000
_refine_ls_structure_factor_coef Fsqd
_refine_ls_weighting_details 'calc w=1/[\s^2^(Fo^2^)+(0.0963P)^2^+1.7795P] where P=(Fo^2^+2Fc^2^)/3'
_refine_ls_weighting_scheme calc
_refine_ls_wR_factor_gt 0.1606
_refine_ls_wR_factor_ref 0.1808
_reflns_number_gt 2586
_reflns_number_total 3522
_reflns_threshold_expression >2sigma(I)
_cod_data_source_file c1ce05728f.txt
_cod_data_source_block jiabin36
_cod_depositor_comments
;
The following automatic conversions were performed:

'_symmetry_cell_setting' value 'Monoclinic' changed to 'monoclinic'
according to /home/saulius/struct/CIF-dictionaries/cif_core.dic
dictionary named 'cif_core.dic' version 2.4.1 from 2010-06-29.

Automatic conversion script
Id: cif_fix_values 1715 2011-07-08 13:25:40Z adriana 
;
_cod_original_sg_symbol_H-M P2(1)/c
_cod_original_formula_sum 'C19 H23.50 O10.50'
_cod_database_code 7206965

loop_
_symmetry_equiv_pos_as_xyz
'x, y, z'
'-x, y+1/2, -z+1/2'
'-x, -y, -z'
'x, -y-1/2, z-1/2'

loop_
_atom_site_label
_atom_site_type_symbol
_atom_site_fract_x
_atom_site_fract_y
_atom_site_fract_z
_atom_site_U_iso_or_equiv
_atom_site_adp_type
_atom_site_occupancy
_atom_site_symmetry_multiplicity
_atom_site_calc_flag
_atom_site_refinement_flags
_atom_site_disorder_group
O1 O 0.2570(2) 0.4694(3) 0.41273(10) 0.0443(6) Uani 1 1 d . .
H1O1 H 0.3220 0.5042 0.4039 0.067 Uiso 1 1 calc R .
O2 O -0.05606(18) 0.1782(3) 0.17423(9) 0.0360(5) Uani 1 1 d . .
H1O2 H -0.1260 0.1628 0.1813 0.054 Uiso 1 1 calc R .
O3 O 0.44095(19) 0.4548(3) 0.34212(10) 0.0410(6) Uani 1 1 d . .
O4 O 0.41927(18) 0.2744(2) 0.26276(10) 0.0368(5) Uani 1 1 d . .
O5 O 0.1504(2) 0.1247(3) 0.47624(10) 0.0456(6) Uani 1 1 d . .
O6 O 0.00279(19) 0.3042(3) 0.46832(9) 0.0375(5) Uani 1 1 d . .
O7 O -0.21566(18) 0.1049(2) 0.25474(10) 0.0365(5) Uani 1 1 d . .
O8 O -0.13706(18) 0.0761(2) 0.35685(9) 0.0349(5) Uani 1 1 d . .
O9 O 0.1896(2) -0.0705(3) 0.18234(11) 0.0442(6) Uani 1 1 d . .
O10 O 0.23380(19) 0.1518(2) 0.13250(9) 0.0366(5) Uani 1 1 d . .
C1 C 0.2035(2) 0.1477(3) 0.29528(13) 0.0268(6) Uani 1 1 d . .
H1 H 0.2520 0.0472 0.2970 0.032 Uiso 1 1 calc R .
C2 C 0.2746(2) 0.2830(3) 0.32878(13) 0.0298(7) Uani 1 1 d . .
C3 C 0.2203(3) 0.3469(3) 0.37446(13) 0.0300(7) Uani 1 1 d . .
C4 C 0.1020(3) 0.2732(3) 0.37999(13) 0.0284(6) Uani 1 1 d . .
H4 H 0.0375 0.3509 0.3642 0.034 Uiso 1 1 calc R .
C5 C 0.0978(2) 0.1272(3) 0.33416(13) 0.0263(6) Uani 1 1 d . .
H5 H 0.1045 0.0236 0.3580 0.032 Uiso 1 1 calc R .
C6 C -0.0089(2) 0.1269(3) 0.28489(13) 0.0275(6) Uani 1 1 d . .
C7 C 0.0187(2) 0.1614(3) 0.22789(13) 0.0270(6) Uani 1 1 d . .
C8 C 0.1487(2) 0.1853(3) 0.22625(13) 0.0269(6) Uani 1 1 d . .
H8 H 0.1648 0.2995 0.2157 0.032 Uiso 1 1 calc R .
C9 C 0.3851(3) 0.3468(4) 0.31297(14) 0.0332(7) Uani 1 1 d . .
C10 C 0.5265(3) 0.3327(5) 0.24197(18) 0.0492(9) Uani 1 1 d . .
H10A H 0.5197 0.4486 0.2342 0.074 Uiso 1 1 calc R .
H10B H 0.5387 0.2775 0.2030 0.074 Uiso 1 1 calc R .
H10C H 0.5941 0.3115 0.2745 0.074 Uiso 1 1 calc R .
C11 C 0.0898(3) 0.2242(4) 0.44697(14) 0.0316(7) Uani 1 1 d . .
C12 C -0.0229(3) 0.2611(4) 0.53037(14) 0.0453(9) Uani 1 1 d . .
H12A H -0.0610 0.1552 0.5287 0.068 Uiso 1 1 calc R .
H12C H -0.0763 0.3413 0.5447 0.068 Uiso 1 1 calc R .
H12B H 0.0512 0.2576 0.5598 0.068 Uiso 1 1 calc R .
C13 C -0.1302(3) 0.1033(3) 0.29620(14) 0.0304(7) Uani 1 1 d . .
C14 C -0.2543(3) 0.0601(4) 0.37419(17) 0.0438(8) Uani 1 1 d . .
H14A H -0.2958 0.1633 0.3684 0.066 Uiso 1 1 calc R .
H14B H -0.2482 0.0274 0.4184 0.066 Uiso 1 1 calc R .
H14C H -0.2986 -0.0215 0.3476 0.066 Uiso 1 1 calc R .
C15 C 0.1927(2) 0.0731(3) 0.17873(13) 0.0289(7) Uani 1 1 d . .
C16 C 0.2727(3) 0.0508(5) 0.08410(15) 0.0473(9) Uani 1 1 d . .
H16A H 0.3433 -0.0098 0.1019 0.071 Uiso 1 1 calc R .
H16B H 0.2919 0.1182 0.0494 0.071 Uiso 1 1 calc R .
H16C H 0.2091 -0.0243 0.0682 0.071 Uiso 1 1 calc R .
C1H C 0.5769(8) 0.1377(9) 0.5285(3) 0.0984(12) Uani 0.65 1 d PDU 1
H1H H 0.6590 0.1222 0.5179 0.118 Uiso 0.65 1 calc PR 1
C1H' C 0.5010(15) 0.1456(15) 0.5405(3) 0.0987(13) Uani 0.35 1 d PDU 2
H1H' H 0.4193 0.1626 0.5514 0.118 Uiso 0.35 1 calc PR 2
C2H C 0.4910(5) 0.1567(6) 0.4700(2) 0.0954(11) Uani 1 1 d DU .
H2H1 H 0.5245 0.2349 0.4424 0.115 Uiso 1 1 calc R 1
H2H2 H 0.4172 0.2041 0.4815 0.115 Uiso 1 1 calc R 1
C3H C 0.4587(5) 0.0059(6) 0.4324(2) 0.0901(12) Uani 1 1 d DU .
H3H1 H 0.5273 -0.0264 0.4115 0.108 Uiso 1 1 calc R .
H3H2 H 0.3919 0.0305 0.3991 0.108 Uiso 1 1 calc R .
O1H O 0.5724(8) 0.2787(8) 0.5679(4) 0.1043(13) Uani 0.50 1 d PDU .
H1OH H 0.581(6) 0.246(5) 0.6063(6) 0.060 Uiso 0.50 1 d PD .

loop_
_atom_site_aniso_label
_atom_site_aniso_U_11
_atom_site_aniso_U_22
_atom_site_aniso_U_33
_atom_site_aniso_U_23
_atom_site_aniso_U_13
_atom_site_aniso_U_12
O1 0.0521(14) 0.0395(13) 0.0391(13) -0.0083(10) -0.0017(11) -0.0108(11)
O2 0.0370(12) 0.0418(12) 0.0275(11) -0.0035(9) -0.0013(9) 0.0039(10)
O3 0.0382(12) 0.0415(13) 0.0416(13) -0.0009(10) -0.0008(10) -0.0101(10)
O4 0.0322(11) 0.0396(12) 0.0397(12) -0.0003(10) 0.0091(9) -0.0043(9)
O5 0.0528(14) 0.0535(14) 0.0300(12) 0.0105(11) 0.0044(10) 0.0101(11)
O6 0.0457(13) 0.0434(12) 0.0249(11) -0.0016(9) 0.0105(9) 0.0021(10)
O7 0.0308(11) 0.0384(12) 0.0393(12) -0.0113(10) 0.0015(10) -0.0017(9)
O8 0.0361(11) 0.0360(12) 0.0350(12) 0.0003(9) 0.0130(9) -0.0041(9)
O9 0.0593(15) 0.0279(12) 0.0501(14) -0.0029(10) 0.0239(12) 0.0000(10)
O10 0.0444(12) 0.0405(12) 0.0271(11) 0.0043(9) 0.0128(9) 0.0019(10)
C1 0.0294(15) 0.0254(14) 0.0262(15) 0.0022(11) 0.0065(12) 0.0008(11)
C2 0.0295(15) 0.0315(15) 0.0270(15) 0.0034(12) -0.0005(12) -0.0023(12)
C3 0.0363(16) 0.0260(15) 0.0257(15) 0.0022(12) -0.0021(13) -0.0025(12)
C4 0.0339(15) 0.0281(15) 0.0229(14) 0.0002(12) 0.0029(12) 0.0010(12)
C5 0.0314(15) 0.0230(14) 0.0250(15) 0.0016(11) 0.0058(12) 0.0016(11)
C6 0.0298(15) 0.0238(14) 0.0289(16) -0.0020(12) 0.0039(12) -0.0007(11)
C7 0.0322(15) 0.0216(14) 0.0265(15) -0.0029(11) 0.0015(12) 0.0037(11)
C8 0.0328(15) 0.0231(14) 0.0253(15) 0.0011(11) 0.0057(12) -0.0004(11)
C9 0.0319(16) 0.0349(16) 0.0318(16) 0.0077(14) 0.0005(13) -0.0007(13)
C10 0.0370(18) 0.053(2) 0.061(2) 0.0029(18) 0.0188(16) -0.0039(16)
C11 0.0349(16) 0.0327(16) 0.0268(15) -0.0021(13) 0.0027(13) -0.0043(13)
C12 0.053(2) 0.059(2) 0.0265(17) 0.0005(15) 0.0137(15) -0.0038(17)
C13 0.0356(16) 0.0216(14) 0.0345(17) -0.0060(12) 0.0065(13) -0.0033(12)
C14 0.0398(18) 0.0464(19) 0.050(2) 0.0005(16) 0.0218(16) -0.0017(15)
C15 0.0282(15) 0.0309(17) 0.0279(16) 0.0019(12) 0.0053(12) -0.0001(12)
C16 0.053(2) 0.062(2) 0.0297(17) -0.0005(16) 0.0150(16) 0.0105(17)
C1H 0.112(3) 0.099(3) 0.084(2) 0.0043(19) 0.011(2) 0.011(2)
C1H' 0.114(3) 0.099(3) 0.083(2) 0.005(2) 0.011(2) 0.011(2)
C2H 0.111(3) 0.096(2) 0.080(2) 0.0104(18) 0.014(2) 0.013(2)
C3H 0.103(3) 0.094(2) 0.073(2) 0.0137(18) 0.013(2) 0.015(2)
O1H 0.118(3) 0.103(3) 0.090(2) 0.001(2) 0.010(2) 0.010(3)

loop_
_atom_type_symbol
_atom_type_description
_atom_type_scat_dispersion_real
_atom_type_scat_dispersion_imag
_atom_type_scat_source
C C 0.0033 0.0016 'International Tables Vol C Tables 4.2.6.8 and 6.1.1.4'
H H 0.0000 0.0000 'International Tables Vol C Tables 4.2.6.8 and 6.1.1.4'
O O 0.0106 0.0060 'International Tables Vol C Tables 4.2.6.8 and 6.1.1.4'

loop_
_geom_angle_atom_site_label_1
_geom_angle_atom_site_label_2
_geom_angle_atom_site_label_3
_geom_angle
_geom_angle_site_symmetry_1
_geom_angle_site_symmetry_3
C3 O1 H1O1 109.5 . .
C7 O2 H1O2 109.5 . .
C9 O4 C10 116.8(2) . .
C11 O6 C12 116.7(2) . .
C13 O8 C14 116.7(2) . .
C15 O10 C16 115.0(2) . .
C2 C1 C8 114.9(2) . .
C2 C1 C5 103.2(2) . .
C8 C1 C5 107.0(2) . .
C2 C1 H1 110.5 . .
C8 C1 H1 110.5 . .
C5 C1 H1 110.5 . .
C3 C2 C9 122.0(3) . .
C3 C2 C1 112.0(3) . .
C9 C2 C1 126.0(3) . .
O1 C3 C2 128.0(3) . .
O1 C3 C4 118.0(3) . .
C2 C3 C4 114.0(2) . .
C3 C4 C11 112.7(2) . .
C3 C4 C5 102.5(2) . .
C11 C4 C5 112.9(2) . .
C3 C4 H4 109.5 . .
C11 C4 H4 109.5 . .
C5 C4 H4 109.5 . .
C6 C5 C4 113.4(2) . .
C6 C5 C1 103.4(2) . .
C4 C5 C1 107.0(2) . .
C6 C5 H5 110.9 . .
C4 C5 H5 110.9 . .
C1 C5 H5 110.9 . .
C7 C6 C13 122.3(3) . .
C7 C6 C5 112.1(3) . .
C13 C6 C5 125.5(3) . .
C6 C7 O2 127.4(3) . .
C6 C7 C8 114.2(2) . .
O2 C7 C8 118.5(2) . .
C7 C8 C15 110.7(2) . .
C7 C8 C1 102.5(2) . .
C15 C8 C1 112.9(2) . .
C7 C8 H8 110.1 . .
C15 C8 H8 110.1 . .
C1 C8 H8 110.1 . .
O3 C9 O4 123.7(3) . .
O3 C9 C2 123.8(3) . .
O4 C9 C2 112.5(3) . .
O4 C10 H10A 109.5 . .
O4 C10 H10B 109.5 . .
H10A C10 H10B 109.5 . .
O4 C10 H10C 109.5 . .
H10A C10 H10C 109.5 . .
H10B C10 H10C 109.5 . .
O5 C11 O6 124.7(3) . .
O5 C11 C4 124.1(3) . .
O6 C11 C4 111.3(2) . .
O6 C12 H12A 109.5 . .
O6 C12 H12C 109.5 . .
H12A C12 H12C 109.5 . .
O6 C12 H12B 109.5 . .
H12A C12 H12B 109.5 . .
H12C C12 H12B 109.5 . .
O7 C13 O8 124.3(3) . .
O7 C13 C6 123.8(3) . .
O8 C13 C6 111.9(2) . .
O8 C14 H14A 109.5 . .
O8 C14 H14B 109.5 . .
H14A C14 H14B 109.5 . .
O8 C14 H14C 109.5 . .
H14A C14 H14C 109.5 . .
H14B C14 H14C 109.5 . .
O9 C15 O10 123.9(3) . .
O9 C15 C8 123.7(3) . .
O10 C15 C8 112.5(2) . .
O10 C16 H16A 109.5 . .
O10 C16 H16B 109.5 . .
H16A C16 H16B 109.5 . .
O10 C16 H16C 109.5 . .
H16A C16 H16C 109.5 . .
H16B C16 H16C 109.5 . .
O1H C1H C2H 109.5(5) . .
O1H C1H C3H 106.0(6) . 3_656
C2H C1H C3H 110.4(6) . 3_656
O1H C1H H1H 110.3 . .
C2H C1H H1H 110.3 . .
C3H C1H H1H 110.3 3_656 .
C3H C1H' O1H 112.2(9) 3_656 .
C3H C1H' C2H 115.9(10) 3_656 .
O1H C1H' C2H 108.7(6) . .
C3H C1H' H1H' 106.5 3_656 .
O1H C1H' H1H' 106.5 . .
C2H C1H' H1H' 106.5 . .
C1H C2H C1H' 36.5(7) . .
C1H C2H C3H 116.4(5) . .
C1H' C2H C3H 117.7(5) . .
C1H C2H H2H1 108.2 . .
C1H' C2H H2H1 131.3 . .
C3H C2H H2H1 108.2 . .
C1H C2H H2H2 108.2 . .
C1H' C2H H2H2 73.8 . .
C3H C2H H2H2 108.2 . .
H2H1 C2H H2H2 107.3 . .
C1H' C3H C2H 118.3(4) 3_656 .
C1H' C3H C1H 36.4(6) 3_656 3_656
C2H C3H C1H 114.6(4) . 3_656
C1H' C3H H3H1 73.7 3_656 .
C2H C3H H3H1 108.6 . .
C1H C3H H3H1 108.6 3_656 .
C1H' C3H H3H2 130.1 3_656 .
C2H C3H H3H2 108.6 . .
C1H C3H H3H2 108.6 3_656 .
H3H1 C3H H3H2 107.6 . .
C1H' O1H C1H 37.7(7) . .
C1H' O1H H1OH 97.5(5) . .
C1H O1H H1OH 107(3) . .

loop_
_geom_bond_atom_site_label_1
_geom_bond_atom_site_label_2
_geom_bond_distance
_geom_bond_site_symmetry_2
O1 C3 1.338(3) .
O1 H1O1 0.8400 .
O2 C7 1.339(3) .
O2 H1O2 0.8400 .
O3 C9 1.221(4) .
O4 C9 1.338(4) .
O4 C10 1.440(4) .
O5 C11 1.198(4) .
O6 C11 1.327(4) .
O6 C12 1.447(4) .
O7 C13 1.222(3) .
O8 C13 1.333(4) .
O8 C14 1.440(4) .
O9 C15 1.198(3) .
O10 C15 1.327(3) .
O10 C16 1.452(4) .
C1 C2 1.508(4) .
C1 C8 1.556(4) .
C1 C5 1.565(4) .
C1 H1 1.0000 .
C2 C3 1.339(4) .
C2 C9 1.448(4) .
C3 C4 1.499(4) .
C4 C11 1.518(4) .
C4 C5 1.559(4) .
C4 H4 1.0000 .
C5 C6 1.495(4) .
C5 H5 1.0000 .
C6 C7 1.335(4) .
C6 C13 1.448(4) .
C7 C8 1.498(4) .
C8 C15 1.518(4) .
C8 H8 1.0000 .
C10 H10A 0.9800 .
C10 H10B 0.9800 .
C10 H10C 0.9800 .
C12 H12A 0.9800 .
C12 H12C 0.9800 .
C12 H12B 0.9800 .
C14 H14A 0.9800 .
C14 H14B 0.9800 .
C14 H14C 0.9800 .
C16 H16A 0.9800 .
C16 H16B 0.9800 .
C16 H16C 0.9800 .
C1H O1H 1.450(4) .
C1H C2H 1.487(4) .
C1H C3H 1.546(10) 3_656
C1H H1H 1.0000 .
C1H' C3H 1.435(15) 3_656
C1H' O1H 1.449(4) .
C1H' C2H 1.503(4) .
C1H' H1H' 1.0000 .
C2H C3H 1.509(4) .
C2H H2H1 0.9900 .
C2H H2H2 0.9900 .
C3H C1H' 1.435(15) 3_656
C3H C1H 1.546(10) 3_656
C3H H3H1 0.9900 .
C3H H3H2 0.9900 .
O1H H1OH 0.860(4) .

loop_
_geom_hbond_atom_site_label_D
_geom_hbond_atom_site_label_H
_geom_hbond_atom_site_label_A
_geom_hbond_distance_DH
_geom_hbond_distance_HA
_geom_hbond_distance_DA
_geom_hbond_angle_DHA
_geom_hbond_site_symmetry_A
O1 H1O1 O3 0.84 2.06 2.752(3) 138.8 .
O2 H1O2 O7 0.84 2.05 2.743(3) 139.4 .
O1 H1O1 O1H 0.84 2.21 2.848(8) 133.1 3_666

loop_
_geom_torsion_atom_site_label_1
_geom_torsion_atom_site_label_2
_geom_torsion_atom_site_label_3
_geom_torsion_atom_site_label_4
_geom_torsion
_geom_torsion_site_symmetry_1
_geom_torsion_site_symmetry_4
C8 C1 C2 C3 110.5(3) . .
C5 C1 C2 C3 -5.6(3) . .
C8 C1 C2 C9 -66.1(4) . .
C5 C1 C2 C9 177.8(3) . .
C9 C2 C3 O1 -2.2(5) . .
C1 C2 C3 O1 -179.0(3) . .
C9 C2 C3 C4 175.0(2) . .
C1 C2 C3 C4 -1.8(3) . .
O1 C3 C4 C11 -52.6(3) . .
C2 C3 C4 C11 130.0(3) . .
O1 C3 C4 C5 -174.2(2) . .
C2 C3 C4 C5 8.3(3) . .
C3 C4 C5 C6 -124.6(2) . .
C11 C4 C5 C6 113.9(3) . .
C3 C4 C5 C1 -11.2(3) . .
C11 C4 C5 C1 -132.7(2) . .
C2 C1 C5 C6 130.4(2) . .
C8 C1 C5 C6 8.8(3) . .
C2 C1 C5 C4 10.4(3) . .
C8 C1 C5 C4 -111.2(2) . .
C4 C5 C6 C7 108.6(3) . .
C1 C5 C6 C7 -7.0(3) . .
C4 C5 C6 C13 -67.6(3) . .
C1 C5 C6 C13 176.8(2) . .
C13 C6 C7 O2 -0.5(4) . .
C5 C6 C7 O2 -176.7(2) . .
C13 C6 C7 C8 178.6(2) . .
C5 C6 C7 C8 2.3(3) . .
C6 C7 C8 C15 124.2(3) . .
O2 C7 C8 C15 -56.6(3) . .
C6 C7 C8 C1 3.5(3) . .
O2 C7 C8 C1 -177.3(2) . .
C2 C1 C8 C7 -121.4(2) . .
C5 C1 C8 C7 -7.5(3) . .
C2 C1 C8 C15 119.4(3) . .
C5 C1 C8 C15 -126.7(2) . .
C10 O4 C9 O3 -1.8(4) . .
C10 O4 C9 C2 178.1(2) . .
C3 C2 C9 O3 5.1(5) . .
C1 C2 C9 O3 -178.6(3) . .
C3 C2 C9 O4 -174.9(3) . .
C1 C2 C9 O4 1.5(4) . .
C12 O6 C11 O5 -3.0(4) . .
C12 O6 C11 C4 176.2(2) . .
C3 C4 C11 O5 -62.8(4) . .
C5 C4 C11 O5 52.8(4) . .
C3 C4 C11 O6 118.1(3) . .
C5 C4 C11 O6 -126.4(3) . .
C14 O8 C13 O7 -4.8(4) . .
C14 O8 C13 C6 176.5(2) . .
C7 C6 C13 O7 3.7(4) . .
C5 C6 C13 O7 179.5(3) . .
C7 C6 C13 O8 -177.6(3) . .
C5 C6 C13 O8 -1.9(4) . .
C16 O10 C15 O9 1.8(4) . .
C16 O10 C15 C8 -177.5(2) . .
C7 C8 C15 O9 -61.8(3) . .
C1 C8 C15 O9 52.6(4) . .
C7 C8 C15 O10 117.6(3) . .
C1 C8 C15 O10 -128.1(2) . .
O1H C1H C2H C1H' -61.9(7) . .
C3H C1H C2H C1H' 54.5(11) 3_656 .
O1H C1H C2H C3H -163.5(7) . .
C3H C1H C2H C3H -47.1(9) 3_656 .
C3H C1H' C2H C1H -65.9(14) 3_656 .
O1H C1H' C2H C1H 61.5(7) . .
C3H C1H' C2H C3H 31.9(14) 3_656 .
O1H C1H' C2H C3H 159.3(9) . .
C1H C2H C3H C1H' 8.4(11) . 3_656
C1H' C2H C3H C1H' -32.7(16) . 3_656
C1H C2H C3H C1H 49.1(10) . 3_656
C1H' C2H C3H C1H 7.9(11) . 3_656
C3H C1H' O1H C1H 68.2(14) 3_656 .
C2H C1H' O1H C1H -61.2(7) . .
C2H C1H O1H C1H' 62.9(7) . .
C3H C1H O1H C1H' -56.2(11) 3_656 .
